data_4022918
loop_
_publ_author_name
'Ruwei Shen'
'Xian Huang'

_publ_section_title
;
 Reaction of 2,3-Allenoates with TsNBr~2~ in the Presence of Base:
 A Facile Highly Stereoselective Synthesis of
 (1E,2E)-3-Bromo-4-oxo-N'-tosyl-2-alkenoxylimidic Acid Ethyl Esters
;
_journal_name_full 'Journal of Organic Chemistry'
_journal_page_first 3961
_journal_page_last 3964
_journal_paper_doi 10.1021/jo070239z
_journal_volume 72
_journal_year 2007
_chemical_formula_sum 'C24 H22 Br N O4 S'
_chemical_formula_weight 500.40
_chemical_name_systematic
; 
 ? 
;
_space_group_IT_number 14
_symmetry_cell_setting monoclinic
_symmetry_space_group_name_Hall '-P 2yn'
_symmetry_space_group_name_H-M 'P 1 21/n 1'
_atom_sites_solution_hydrogens geom
_atom_sites_solution_primary direct
_atom_sites_solution_secondary difmap
_audit_creation_method SHELXL-97
_cell_angle_alpha 90.00
_cell_angle_beta 99.855(3)
_cell_angle_gamma 90.00
_cell_formula_units_Z 4
_cell_length_a 8.8562(15)
_cell_length_b 18.118(3)
_cell_length_c 14.055(2)
_cell_measurement_reflns_used 2110
_cell_measurement_temperature 293(2)
_cell_measurement_theta_max 42.720
_cell_measurement_theta_min 5.074
_cell_volume 2221.9(6)
_computing_cell_refinement 'Bruker SMART'
_computing_data_collection 'Bruker SMART'
_computing_data_reduction 'Bruker SHELXTL'
_computing_molecular_graphics 'Bruker SHELXTL'
_computing_publication_material 'Bruker SHELXTL'
_computing_structure_refinement 'SHELXL-97 (Sheldrick, 1997)'
_computing_structure_solution 'SHELXS-97 (Sheldrick, 1990)'
_diffrn_ambient_temperature 293(2)
_diffrn_measured_fraction_theta_full 0.997
_diffrn_measured_fraction_theta_max 0.997
_diffrn_measurement_device_type 'CCD area detector'
_diffrn_measurement_method 'phi and omega scans'
_diffrn_radiation_monochromator graphite
_diffrn_radiation_source 'fine-focus sealed tube'
_diffrn_radiation_type MoK\a
_diffrn_radiation_wavelength 0.71073
_diffrn_reflns_av_R_equivalents 0.1488
_diffrn_reflns_av_sigmaI/netI 0.1259
_diffrn_reflns_limit_h_max 10
_diffrn_reflns_limit_h_min -10
_diffrn_reflns_limit_k_max 19
_diffrn_reflns_limit_k_min -22
_diffrn_reflns_limit_l_max 17
_diffrn_reflns_limit_l_min -17
_diffrn_reflns_number 11977
_diffrn_reflns_theta_full 26.00
_diffrn_reflns_theta_max 26.00
_diffrn_reflns_theta_min 2.25
_exptl_absorpt_coefficient_mu 1.975
_exptl_absorpt_correction_T_max 1.0000
_exptl_absorpt_correction_T_min 0.6575
_exptl_absorpt_correction_type empirical
_exptl_crystal_colour colorless
_exptl_crystal_density_diffrn 1.496
_exptl_crystal_density_method 'not measured'
_exptl_crystal_description prismatic
_exptl_crystal_F_000 1024
_exptl_crystal_size_max 0.506
_exptl_crystal_size_mid 0.478
_exptl_crystal_size_min 0.345
_refine_diff_density_max 0.524
_refine_diff_density_min -0.868
_refine_diff_density_rms 0.102
_refine_ls_extinction_method none
_refine_ls_goodness_of_fit_ref 0.841
_refine_ls_hydrogen_treatment constr
_refine_ls_matrix_type full
_refine_ls_number_parameters 283
_refine_ls_number_reflns 4351
_refine_ls_number_restraints 0
_refine_ls_restrained_S_all 0.841
_refine_ls_R_factor_all 0.1057
_refine_ls_R_factor_gt 0.0607
_refine_ls_shift/su_max 0.060
_refine_ls_shift/su_mean 0.004
_refine_ls_structure_factor_coef Fsqd
_refine_ls_weighting_details 'calc w=1/[\s^2^(Fo^2^)+(0.0401P)^2^+0.0000P] where P=(Fo^2^+2Fc^2^)/3'
_refine_ls_weighting_scheme calc
_refine_ls_wR_factor_gt 0.1261
_refine_ls_wR_factor_ref 0.1372
_reflns_number_gt 2220
_reflns_number_total 4351
_reflns_threshold_expression >2sigma(I)
_cod_data_source_file jo070239zsi20070205_123313.cif
_cod_data_source_block cd26490
_cod_depositor_comments
;
The following automatic conversions were performed:
'_symmetry_cell_setting' value 'Monoclinic' changed to 'monoclinic'
according to '/home/saulius/struct/CIF-dictionaries/cif_core.dic'
dictionary named 'cif_core.dic' version 2.4.1 from 2010-06-29.

Automatic conversion script
Id: cif_fix_enum 1527 2010-12-29 10:47:43Z saulius 
;
_cod_original_sg_symbol_H-M 'P 21/n'
_cod_database_code 4022918

loop_
_symmetry_equiv_pos_as_xyz
'x, y, z'
'-x+1/2, y+1/2, -z+1/2'
'-x, -y, -z'
'x-1/2, -y-1/2, z-1/2'

loop_
_atom_site_label
_atom_site_type_symbol
_atom_site_fract_x
_atom_site_fract_y
_atom_site_fract_z
_atom_site_U_iso_or_equiv
_atom_site_adp_type
_atom_site_occupancy
_atom_site_symmetry_multiplicity
_atom_site_calc_flag
_atom_site_refinement_flags
Br Br 0.79864(6) 0.00424(3) 0.52217(3) 0.0755(2) Uani 1 1 d .
S1 S 0.78621(14) 0.07180(7) 0.91179(7) 0.0544(3) Uani 1 1 d .
O1 O 0.5730(3) -0.05575(16) 0.8301(2) 0.0616(8) Uani 1 1 d .
O2 O 0.9826(3) 0.04597(16) 0.73559(18) 0.0518(7) Uani 1 1 d .
O3 O 0.9195(3) 0.11479(18) 0.91314(18) 0.0674(9) Uani 1 1 d .
O4 O 0.7824(4) 0.01506(17) 0.9799(2) 0.0724(10) Uani 1 1 d .
N1 N 0.7533(4) 0.03151(18) 0.8028(2) 0.0427(8) Uani 1 1 d .
C1 C 0.6528(5) -0.0276(2) 0.7793(3) 0.0438(10) Uani 1 1 d .
C2 C 0.6587(4) -0.0476(2) 0.6768(3) 0.0453(10) Uani 1 1 d .
C3 C 0.7468(5) 0.0012(2) 0.6445(3) 0.0423(10) Uani 1 1 d .
C4 C 0.8234(4) 0.0559(2) 0.7187(2) 0.0432(10) Uani 1 1 d .
C5 C 0.5685(6) -0.1102(2) 0.6277(3) 0.0691(13) Uani 1 1 d .
H5A H 0.5414 -0.0997 0.5600 0.104 Uiso 1 1 calc R
H5B H 0.4770 -0.1167 0.6548 0.104 Uiso 1 1 calc R
H5C H 0.6289 -0.1544 0.6367 0.104 Uiso 1 1 calc R
C6 C 0.7894(5) 0.1356(2) 0.6904(2) 0.0447(10) Uani 1 1 d .
C7 C 0.9091(5) 0.1826(3) 0.6863(3) 0.0573(12) Uani 1 1 d .
H7 H 1.0085 0.1648 0.7031 0.069 Uiso 1 1 calc R
C8 C 0.8881(7) 0.2564(3) 0.6577(3) 0.0685(14) Uani 1 1 d .
H8 H 0.9724 0.2865 0.6555 0.082 Uiso 1 1 calc R
C9 C 0.7453(7) 0.2835(3) 0.6334(3) 0.0651(14) Uani 1 1 d .
H9 H 0.7319 0.3325 0.6141 0.078 Uiso 1 1 calc R
C10 C 0.6169(5) 0.2395(3) 0.6366(3) 0.0525(11) Uani 1 1 d .
C11 C 0.6357(5) 0.1649(2) 0.6656(2) 0.0435(10) Uani 1 1 d .
C12 C 0.4997(5) 0.1240(2) 0.6692(3) 0.0462(10) Uani 1 1 d .
H12 H 0.5067 0.0747 0.6877 0.055 Uiso 1 1 calc R
C13 C 0.3591(5) 0.1563(3) 0.6460(3) 0.0577(12) Uani 1 1 d .
H13 H 0.2722 0.1285 0.6499 0.069 Uiso 1 1 calc R
C14 C 0.3418(6) 0.2288(3) 0.6168(3) 0.0688(14) Uani 1 1 d .
H14 H 0.2448 0.2495 0.6003 0.083 Uiso 1 1 calc R
C15 C 0.4683(7) 0.2692(3) 0.6125(3) 0.0646(13) Uani 1 1 d .
H15 H 0.4571 0.3182 0.5931 0.078 Uiso 1 1 calc R
C16 C 1.0393(5) -0.0237(3) 0.7757(4) 0.0674(13) Uani 1 1 d .
H16A H 0.9798 -0.0637 0.7421 0.081 Uiso 1 1 calc R
H16B H 1.0302 -0.0261 0.8434 0.081 Uiso 1 1 calc R
C17 C 1.2019(6) -0.0309(3) 0.7649(4) 0.0842(16) Uani 1 1 d .
H17A H 1.2085 -0.0367 0.6979 0.126 Uiso 1 1 calc R
H17B H 1.2459 -0.0732 0.8003 0.126 Uiso 1 1 calc R
H17C H 1.2569 0.0126 0.7897 0.126 Uiso 1 1 calc R
C18 C 0.6291(5) 0.1303(2) 0.9114(2) 0.0449(10) Uani 1 1 d .
C19 C 0.6425(6) 0.2033(3) 0.8897(3) 0.0586(12) Uani 1 1 d .
H19 H 0.7357 0.2222 0.8789 0.070 Uiso 1 1 calc R
C20 C 0.5156(6) 0.2488(3) 0.8842(3) 0.0652(14) Uani 1 1 d .
H20 H 0.5247 0.2988 0.8708 0.078 Uiso 1 1 calc R
C21 C 0.3754(6) 0.2210(3) 0.8982(3) 0.0613(13) Uani 1 1 d .
C22 C 0.3672(6) 0.1480(3) 0.9214(3) 0.0677(14) Uani 1 1 d .
H22 H 0.2745 0.1290 0.9329 0.081 Uiso 1 1 calc R
C23 C 0.4915(6) 0.1018(3) 0.9282(3) 0.0579(12) Uani 1 1 d .
H23 H 0.4832 0.0523 0.9438 0.069 Uiso 1 1 calc R
C24 C 0.2376(6) 0.2702(3) 0.8898(4) 0.0917(18) Uani 1 1 d .
H24A H 0.1470 0.2405 0.8864 0.118 Uiso 1 1 calc R
H24B H 0.2303 0.2996 0.8325 0.118 Uiso 1 1 calc R
H24C H 0.2472 0.3018 0.9453 0.118 Uiso 1 1 calc R

loop_
_atom_site_aniso_label
_atom_site_aniso_U_11
_atom_site_aniso_U_22
_atom_site_aniso_U_33
_atom_site_aniso_U_23
_atom_site_aniso_U_13
_atom_site_aniso_U_12
Br 0.0833(4) 0.0933(5) 0.0563(3) -0.0145(3) 0.0301(3) -0.0120(3)
S1 0.0486(8) 0.0696(8) 0.0437(6) -0.0025(6) 0.0047(5) 0.0138(6)
O1 0.055(2) 0.059(2) 0.0793(19) 0.0132(16) 0.0363(17) 0.0035(16)
O2 0.0287(17) 0.064(2) 0.0637(17) 0.0007(15) 0.0111(13) 0.0025(15)
O3 0.048(2) 0.086(2) 0.0643(18) -0.0224(17) -0.0012(15) -0.0050(19)
O4 0.079(3) 0.086(2) 0.0518(16) 0.0187(17) 0.0088(15) 0.033(2)
N1 0.036(2) 0.047(2) 0.0475(18) -0.0020(16) 0.0146(15) -0.0009(18)
C1 0.031(2) 0.041(2) 0.060(3) 0.006(2) 0.012(2) 0.013(2)
C2 0.028(2) 0.043(3) 0.065(3) -0.005(2) 0.0061(19) 0.004(2)
C3 0.041(3) 0.044(2) 0.043(2) -0.008(2) 0.0120(19) 0.001(2)
C4 0.029(2) 0.055(3) 0.047(2) 0.002(2) 0.0115(18) 0.002(2)
C5 0.064(3) 0.062(3) 0.083(3) -0.009(3) 0.018(3) -0.011(3)
C6 0.047(3) 0.048(3) 0.042(2) -0.0059(19) 0.0129(19) -0.012(2)
C7 0.046(3) 0.064(3) 0.064(3) -0.002(2) 0.015(2) -0.008(3)
C8 0.075(4) 0.059(4) 0.074(3) -0.001(3) 0.021(3) -0.025(3)
C9 0.092(4) 0.048(3) 0.057(3) 0.004(2) 0.015(3) 0.001(3)
C10 0.064(3) 0.055(3) 0.040(2) 0.005(2) 0.012(2) 0.000(3)
C11 0.046(3) 0.050(3) 0.0345(19) -0.0017(19) 0.0066(18) 0.001(2)
C12 0.038(3) 0.047(3) 0.053(2) -0.001(2) 0.0062(19) 0.003(2)
C13 0.048(3) 0.066(3) 0.058(3) 0.004(2) 0.004(2) 0.007(3)
C14 0.060(4) 0.082(4) 0.061(3) 0.011(3) 0.000(3) 0.027(3)
C15 0.075(4) 0.061(3) 0.055(3) 0.011(2) 0.001(3) 0.021(3)
C16 0.033(3) 0.083(4) 0.083(3) 0.004(3) 0.001(2) 0.014(3)
C17 0.052(4) 0.097(4) 0.108(4) -0.005(3) 0.028(3) 0.016(3)
C18 0.047(3) 0.053(3) 0.035(2) -0.001(2) 0.0075(19) 0.009(2)
C19 0.057(3) 0.070(4) 0.049(2) -0.002(2) 0.011(2) 0.005(3)
C20 0.088(4) 0.053(3) 0.055(3) 0.001(2) 0.015(3) 0.011(3)
C21 0.064(4) 0.074(4) 0.047(2) -0.001(2) 0.012(2) 0.023(3)
C22 0.063(4) 0.081(4) 0.066(3) 0.005(3) 0.030(3) 0.016(3)
C23 0.073(4) 0.054(3) 0.052(2) 0.007(2) 0.026(2) 0.016(3)
C24 0.082(4) 0.104(4) 0.092(4) 0.006(3) 0.022(3) 0.051(4)

loop_
_atom_type_symbol
_atom_type_description
_atom_type_scat_dispersion_real
_atom_type_scat_dispersion_imag
_atom_type_scat_source
C C 0.0033 0.0016 'International Tables Vol C Tables 4.2.6.8 and 6.1.1.4'
H H 0.0000 0.0000 'International Tables Vol C Tables 4.2.6.8 and 6.1.1.4'
N N 0.0061 0.0033 'International Tables Vol C Tables 4.2.6.8 and 6.1.1.4'
O O 0.0106 0.0060 'International Tables Vol C Tables 4.2.6.8 and 6.1.1.4'
S S 0.1246 0.1234 'International Tables Vol C Tables 4.2.6.8 and 6.1.1.4'
Br Br -0.2901 2.4595 'International Tables Vol C Tables 4.2.6.8 and 6.1.1.4'

loop_
_geom_angle_atom_site_label_1
_geom_angle_atom_site_label_2
_geom_angle_atom_site_label_3
_geom_angle
O4 S1 O3 120.7(2)
O4 S1 N1 106.41(19)
O3 S1 N1 105.46(17)
O4 S1 C18 109.5(2)
O3 S1 C18 109.2(2)
N1 S1 C18 104.31(17)
C4 O2 C16 117.0(3)
C1 N1 C4 111.9(3)
C1 N1 S1 123.7(2)
C4 N1 S1 124.3(3)
O1 C1 N1 126.9(4)
O1 C1 C2 126.2(4)
N1 C1 C2 106.8(3)
C3 C2 C5 131.1(4)
C3 C2 C1 106.9(3)
C5 C2 C1 121.8(4)
C2 C3 C4 115.2(3)
C2 C3 Br 126.7(3)
C4 C3 Br 117.8(3)
O2 C4 N1 111.7(3)
O2 C4 C3 110.6(3)
N1 C4 C3 98.9(3)
O2 C4 C6 108.4(3)
N1 C4 C6 113.5(3)
C3 C4 C6 113.5(3)
C2 C5 H5A 109.5
C2 C5 H5B 109.5
H5A C5 H5B 109.5
C2 C5 H5C 109.5
H5A C5 H5C 109.5
H5B C5 H5C 109.5
C7 C6 C11 117.7(4)
C7 C6 C4 118.9(4)
C11 C6 C4 123.3(4)
C6 C7 C8 122.7(5)
C6 C7 H7 118.6
C8 C7 H7 118.6
C9 C8 C7 119.6(5)
C9 C8 H8 120.2
C7 C8 H8 120.2
C8 C9 C10 121.3(5)
C8 C9 H9 119.3
C10 C9 H9 119.3
C9 C10 C15 120.5(5)
C9 C10 C11 119.9(4)
C15 C10 C11 119.6(5)
C10 C11 C12 116.7(4)
C10 C11 C6 118.7(4)
C12 C11 C6 124.6(4)
C13 C12 C11 120.8(4)
C13 C12 H12 119.6
C11 C12 H12 119.6
C12 C13 C14 122.1(5)
C12 C13 H13 119.0
C14 C13 H13 119.0
C15 C14 C13 118.7(5)
C15 C14 H14 120.6
C13 C14 H14 120.6
C14 C15 C10 122.1(5)
C14 C15 H15 119.0
C10 C15 H15 119.0
O2 C16 C17 108.5(4)
O2 C16 H16A 110.0
C17 C16 H16A 110.0
O2 C16 H16B 110.0
C17 C16 H16B 110.0
H16A C16 H16B 108.4
C16 C17 H17A 109.5
C16 C17 H17B 109.5
H17A C17 H17B 109.5
C16 C17 H17C 109.5
H17A C17 H17C 109.5
H17B C17 H17C 109.5
C19 C18 C23 120.8(4)
C19 C18 S1 119.2(4)
C23 C18 S1 119.9(4)
C18 C19 C20 119.2(5)
C18 C19 H19 120.4
C20 C19 H19 120.4
C19 C20 C21 120.9(5)
C19 C20 H20 119.5
C21 C20 H20 119.5
C22 C21 C20 118.1(5)
C22 C21 C24 121.2(5)
C20 C21 C24 120.7(5)
C21 C22 C23 122.1(5)
C21 C22 H22 119.0
C23 C22 H22 119.0
C22 C23 C18 118.8(4)
C22 C23 H23 120.6
C18 C23 H23 120.6
C21 C24 H24A 109.5
C21 C24 H24B 109.5
H24A C24 H24B 109.5
C21 C24 H24C 109.5
H24A C24 H24C 109.5
H24B C24 H24C 109.5

loop_
_geom_bond_atom_site_label_1
_geom_bond_atom_site_label_2
_geom_bond_distance
Br C3 1.854(3)
S1 O4 1.409(3)
S1 O3 1.412(3)
S1 N1 1.676(3)
S1 C18 1.748(4)
O1 C1 1.201(4)
O2 C4 1.401(4)
O2 C16 1.437(5)
N1 C1 1.396(5)
N1 C4 1.494(4)
C1 C2 1.494(5)
C2 C3 1.311(5)
C2 C5 1.486(5)
C3 C4 1.513(5)
C4 C6 1.514(5)
C5 H5A 0.9600
C5 H5B 0.9600
C5 H5C 0.9600
C6 C7 1.369(5)
C6 C11 1.446(6)
C7 C8 1.399(6)
C7 H7 0.9300
C8 C9 1.344(6)
C8 H8 0.9300
C9 C10 1.396(6)
C9 H9 0.9300
C10 C15 1.408(6)
C10 C11 1.413(6)
C11 C12 1.422(5)
C12 C13 1.364(6)
C12 H12 0.9300
C13 C14 1.376(6)
C13 H13 0.9300
C14 C15 1.348(6)
C14 H14 0.9300
C15 H15 0.9300
C16 C17 1.480(6)
C16 H16A 0.9700
C16 H16B 0.9700
C17 H17A 0.9600
C17 H17B 0.9600
C17 H17C 0.9600
C18 C19 1.367(6)
C18 C23 1.380(6)
C19 C20 1.385(6)
C19 H19 0.9300
C20 C21 1.385(7)
C20 H20 0.9300
C21 C22 1.368(6)
C21 C24 1.499(6)
C22 C23 1.373(6)
C22 H22 0.9300
C23 H23 0.9300
C24 H24A 0.9600
C24 H24B 0.9600
C24 H24C 0.9600

loop_
_geom_torsion_atom_site_label_1
_geom_torsion_atom_site_label_2
_geom_torsion_atom_site_label_3
_geom_torsion_atom_site_label_4
_geom_torsion
O4 S1 N1 C1 36.2(4)
O3 S1 N1 C1 165.6(3)
C18 S1 N1 C1 -79.4(3)
O4 S1 N1 C4 -145.9(3)
O3 S1 N1 C4 -16.6(3)
C18 S1 N1 C4 98.4(3)
C4 N1 C1 O1 -175.0(4)
S1 N1 C1 O1 3.0(6)
C4 N1 C1 C2 2.9(4)
S1 N1 C1 C2 -179.1(3)
O1 C1 C2 C3 173.2(4)
N1 C1 C2 C3 -4.7(4)
O1 C1 C2 C5 -3.8(6)
N1 C1 C2 C5 178.3(4)
C5 C2 C3 C4 -178.4(4)
C1 C2 C3 C4 5.0(5)
C5 C2 C3 Br -4.1(7)
C1 C2 C3 Br 179.3(3)
C16 O2 C4 N1 46.2(4)
C16 O2 C4 C3 -62.9(4)
C16 O2 C4 C6 172.0(3)
C1 N1 C4 O2 -116.6(3)
S1 N1 C4 O2 65.4(4)
C1 N1 C4 C3 -0.2(4)
S1 N1 C4 C3 -178.2(3)
C1 N1 C4 C6 120.4(4)
S1 N1 C4 C6 -57.7(4)
C2 C3 C4 O2 114.1(4)
Br C3 C4 O2 -60.7(4)
C2 C3 C4 N1 -3.2(4)
Br C3 C4 N1 -178.0(2)
C2 C3 C4 C6 -123.7(4)
Br C3 C4 C6 61.4(4)
O2 C4 C6 C7 -0.3(5)
N1 C4 C6 C7 124.5(4)
C3 C4 C6 C7 -123.6(4)
O2 C4 C6 C11 178.6(3)
N1 C4 C6 C11 -56.6(5)
C3 C4 C6 C11 55.3(5)
C11 C6 C7 C8 -1.1(6)
C4 C6 C7 C8 177.8(4)
C6 C7 C8 C9 0.3(7)
C7 C8 C9 C10 0.4(7)
C8 C9 C10 C15 178.9(4)
C8 C9 C10 C11 -0.2(6)
C9 C10 C11 C12 178.6(3)
C15 C10 C11 C12 -0.5(5)
C9 C10 C11 C6 -0.7(5)
C15 C10 C11 C6 -179.8(3)
C7 C6 C11 C10 1.3(5)
C4 C6 C11 C10 -177.6(3)
C7 C6 C11 C12 -177.9(3)
C4 C6 C11 C12 3.2(6)
C10 C11 C12 C13 -0.2(5)
C6 C11 C12 C13 179.0(3)
C11 C12 C13 C14 1.0(6)
C12 C13 C14 C15 -1.0(7)
C13 C14 C15 C10 0.2(7)
C9 C10 C15 C14 -178.6(4)
C11 C10 C15 C14 0.5(6)
C4 O2 C16 C17 165.8(4)
O4 S1 C18 C19 149.3(3)
O3 S1 C18 C19 15.2(4)
N1 S1 C18 C19 -97.2(3)
O4 S1 C18 C23 -33.8(4)
O3 S1 C18 C23 -167.9(3)
N1 S1 C18 C23 79.7(3)
C23 C18 C19 C20 -0.4(6)
S1 C18 C19 C20 176.5(3)
C18 C19 C20 C21 -1.4(6)
C19 C20 C21 C22 2.5(6)
C19 C20 C21 C24 -178.5(4)
C20 C21 C22 C23 -1.9(7)
C24 C21 C22 C23 179.1(4)
C21 C22 C23 C18 0.2(7)
C19 C18 C23 C22 0.9(6)
S1 C18 C23 C22 -175.9(3)

loop_
_cod_related_entry_id
_cod_related_entry_database
_cod_related_entry_code
1 ChemSpider 17597130
